data_4022585
loop_
_publ_author_name
'Eric D. Miller'
'Christopher A. Kauffman'
'Paul R. Jensen'
'William Fenical'

_publ_section_title
;
 Piperazimycins: Cytotoxic Hexadepsipeptides from a Marine-Derived
 Bacterium of the Genus Streptomyces
;
_journal_name_full 'Journal of Organic Chemistry'
_journal_page_first 323
_journal_page_last 330
_journal_paper_doi 10.1021/jo061064g
_journal_volume 72
_journal_year 2007
_chemical_formula_sum 'C33 H47 Cl N8 O12'
_chemical_formula_weight 783.24
_chemical_name_systematic
; 
 ? 
;
_space_group_IT_number 19
_symmetry_cell_setting orthorhombic
_symmetry_space_group_name_Hall 'P 2ac 2ab'
_symmetry_space_group_name_H-M 'P 21 21 21'
_atom_sites_solution_hydrogens geom
_atom_sites_solution_primary direct
_atom_sites_solution_secondary difmap
_audit_creation_method SHELXL-97
_cell_angle_alpha 90.00
_cell_angle_beta 90.00
_cell_angle_gamma 90.00
_cell_formula_units_Z 4
_cell_length_a 9.771(4)
_cell_length_b 16.391(6)
_cell_length_c 24.532(9)
_cell_measurement_reflns_used 3588
_cell_measurement_temperature 100(2)
_cell_measurement_theta_max 19.65
_cell_measurement_theta_min 2.24
_cell_volume 3929(3)
_computing_cell_refinement 'Bruker SMART'
_computing_data_collection 'Bruker SMART'
_computing_data_reduction 'Bruker SAINT'
_computing_molecular_graphics 'Bruker SHELXTL'
_computing_publication_material 'Bruker SHELXTL'
_computing_structure_refinement 'SHELXL-97 (Sheldrick, 1997)'
_computing_structure_solution 'SHELXS-97 (Sheldrick, 1990)'
_diffrn_ambient_temperature 100(2)
_diffrn_measured_fraction_theta_full 0.989
_diffrn_measured_fraction_theta_max 0.989
_diffrn_measurement_device_type 'CCD area detector'
_diffrn_measurement_method 'phi and omega scans'
_diffrn_radiation_monochromator graphite
_diffrn_radiation_source 'fine-focus sealed tube'
_diffrn_radiation_type MoK\a
_diffrn_radiation_wavelength 0.71073
_diffrn_reflns_av_R_equivalents 0.1124
_diffrn_reflns_av_sigmaI/netI 0.1194
_diffrn_reflns_limit_h_max 12
_diffrn_reflns_limit_h_min -12
_diffrn_reflns_limit_k_max 20
_diffrn_reflns_limit_k_min -21
_diffrn_reflns_limit_l_max 31
_diffrn_reflns_limit_l_min -31
_diffrn_reflns_number 32687
_diffrn_reflns_theta_full 27.58
_diffrn_reflns_theta_max 27.58
_diffrn_reflns_theta_min 1.49
_exptl_absorpt_coefficient_mu 0.166
_exptl_absorpt_correction_T_max 0.9836
_exptl_absorpt_correction_T_min 0.9675
_exptl_absorpt_correction_type none
_exptl_crystal_colour colorless
_exptl_crystal_density_diffrn 1.324
_exptl_crystal_density_meas 0
_exptl_crystal_density_method 'not measured'
_exptl_crystal_description block
_exptl_crystal_F_000 1656
_exptl_crystal_size_max 0.20
_exptl_crystal_size_mid 0.10
_exptl_crystal_size_min 0.10
_refine_diff_density_max 1.146
_refine_diff_density_min -0.702
_refine_diff_density_rms 0.200
_refine_ls_abs_structure_details 'Flack H D (1983), Acta Cryst. A39, 876-881'
_refine_ls_abs_structure_Flack 0.2(2)
_refine_ls_extinction_method none
_refine_ls_goodness_of_fit_ref 1.413
_refine_ls_hydrogen_treatment mixed
_refine_ls_matrix_type full
_refine_ls_number_parameters 242
_refine_ls_number_reflns 8909
_refine_ls_number_restraints 0
_refine_ls_restrained_S_all 1.413
_refine_ls_R_factor_all 0.1914
_refine_ls_R_factor_gt 0.1539
_refine_ls_shift/su_max 0.007
_refine_ls_shift/su_mean 0.001
_refine_ls_structure_factor_coef Fsqd
_refine_ls_weighting_details 'calc w=1/[\s^2^(Fo^2^)+(0.2000P)^2^+0.0000P] where P=(Fo^2^+2Fc^2^)/3'
_refine_ls_weighting_scheme calc
_refine_ls_wR_factor_gt 0.3918
_refine_ls_wR_factor_ref 0.4114
_reflns_number_gt 6159
_reflns_number_total 8909
_reflns_threshold_expression >2sigma(I)
_cod_data_source_file jo061064gsi20060523_055029.cif
_cod_data_source_block sad5
_cod_depositor_comments
;
The following automatic conversions were performed:
'_symmetry_cell_setting' value 'Orthorhombic' changed to 'orthorhombic'
according to '/home/saulius/struct/CIF-dictionaries/cif_core.dic'
dictionary named 'cif_core.dic' version 2.4.1 from 2010-06-29.

Automatic conversion script
Id: cif_fix_enum 1527 2010-12-29 10:47:43Z saulius 
;
_cod_database_code 4022585

loop_
_symmetry_equiv_pos_as_xyz
'x, y, z'
'-x+1/2, -y, z+1/2'
'-x, y+1/2, -z+1/2'
'x+1/2, -y+1/2, -z'

loop_
_atom_site_label
_atom_site_type_symbol
_atom_site_fract_x
_atom_site_fract_y
_atom_site_fract_z
_atom_site_U_iso_or_equiv
_atom_site_adp_type
_atom_site_occupancy
_atom_site_symmetry_multiplicity
_atom_site_calc_flag
_atom_site_refinement_flags
Cl1 Cl 0.5678(3) 0.42455(15) 0.03891(11) 0.0457(7) Uani 1 1 d .
O1 O 0.1632(6) 0.3462(4) 0.2375(3) 0.0336(14) Uiso 1 1 d .
O2 O 0.4272(5) 0.5249(4) 0.2392(2) 0.0257(12) Uiso 1 1 d .
O3 O -0.0068(6) 0.7277(4) 0.1848(3) 0.0343(14) Uiso 1 1 d .
H3C H 0.0090 0.7212 0.2182 0.051 Uiso 1 1 calc R
O4 O 0.0940(7) 0.7071(5) 0.2885(3) 0.0420(17) Uiso 1 1 d .
O5 O 0.0149(7) 0.4857(5) 0.3376(3) 0.0433(16) Uiso 1 1 d .
H5A H -0.0054 0.4951 0.3049 0.065 Uiso 1 1 calc R
O6 O 0.3542(5) 0.4917(3) 0.3722(2) 0.0228(11) Uiso 1 1 d .
O7 O 0.2125(5) 0.5031(3) 0.4438(2) 0.0215(11) Uiso 1 1 d .
O8 O 0.1315(5) 0.3622(3) 0.4007(2) 0.0235(12) Uiso 1 1 d .
O10 O 0.4612(6) 0.1786(4) 0.3501(3) 0.0321(14) Uiso 1 1 d .
N1 N 0.3649(7) 0.3753(4) 0.1984(3) 0.0248(14) Uiso 1 1 d .
N2 N 0.5060(7) 0.3650(5) 0.1966(3) 0.0282(15) Uiso 1 1 d .
H2A H 0.5584 0.3606 0.2256 0.034 Uiso 1 1 calc R
N3 N 0.2579(7) 0.5890(4) 0.1938(3) 0.0254(15) Uiso 1 1 d .
N4 N 0.1472(7) 0.5816(5) 0.1579(3) 0.0284(15) Uiso 1 1 d .
H4D H 0.0920 0.5393 0.1569 0.034 Uiso 1 1 calc R
N5 N 0.2329(7) 0.6052(4) 0.3150(3) 0.0226(14) Uiso 1 1 d .
H5B H 0.3018 0.5738 0.3053 0.027 Uiso 1 1 calc R
N6 N 0.3023(6) 0.2892(4) 0.4391(3) 0.0239(14) Uiso 1 1 d .
N7 N 0.4177(7) 0.2929(5) 0.4723(3) 0.0294(16) Uiso 1 1 d .
H7C H 0.4799 0.3317 0.4712 0.035 Uiso 1 1 calc R
N8 N 0.2896(7) 0.2532(4) 0.3128(3) 0.0256(14) Uiso 1 1 d .
H8B H 0.2121 0.2787 0.3192 0.031 Uiso 1 1 calc R
O9 O 0.5427(6) 0.1333(4) 0.4481(3) 0.0360(15) Uiso 1 1 d .
H9C H 0.5289 0.1462 0.4155 0.054 Uiso 1 1 calc R
C1 C 0.2583(8) 0.5234(5) 0.3943(3) 0.0244(16) Uiso 1 1 d .
C2 C 0.1727(8) 0.5913(5) 0.3697(4) 0.0261(17) Uiso 1 1 d .
C3 C 0.0271(9) 0.5613(6) 0.3664(4) 0.036(2) Uiso 1 1 d .
H3A H -0.0090 0.5542 0.4038 0.043 Uiso 1 1 calc R
H3B H -0.0295 0.6031 0.3479 0.043 Uiso 1 1 calc R
C4 C 0.1821(10) 0.6693(6) 0.4048(4) 0.039(2) Uiso 1 1 d .
H4A H 0.1263 0.7125 0.3883 0.059 Uiso 1 1 calc R
H4B H 0.2776 0.6873 0.4068 0.059 Uiso 1 1 calc R
H4C H 0.1483 0.6577 0.4416 0.059 Uiso 1 1 calc R
C5 C 0.1918(8) 0.6610(5) 0.2794(4) 0.0275(18) Uiso 1 1 d .
C6 C 0.2740(8) 0.6645(5) 0.2261(3) 0.0246(16) Uiso 1 1 d .
H6A H 0.3727 0.6676 0.2367 0.030 Uiso 1 1 calc R
C7 C 0.2448(8) 0.7401(6) 0.1920(4) 0.0300(19) Uiso 1 1 d .
H7A H 0.2293 0.7869 0.2167 0.036 Uiso 1 1 calc R
H7B H 0.3262 0.7525 0.1695 0.036 Uiso 1 1 calc R
C8 C 0.1222(8) 0.7308(5) 0.1551(3) 0.0254(17) Uiso 1 1 d .
H8A H 0.1197 0.7777 0.1290 0.031 Uiso 1 1 calc R
C9 C 0.1346(9) 0.6511(6) 0.1229(4) 0.0304(18) Uiso 1 1 d .
H9A H 0.0526 0.6444 0.0996 0.036 Uiso 1 1 calc R
H9B H 0.2156 0.6541 0.0988 0.036 Uiso 1 1 calc R
C10 C 0.3387(7) 0.5237(5) 0.2041(3) 0.0188(15) Uiso 1 1 d .
C11 C 0.3085(8) 0.4475(5) 0.1703(3) 0.0229(16) Uiso 1 1 d .
H11A H 0.2068 0.4408 0.1688 0.027 Uiso 1 1 calc R
C12 C 0.3610(8) 0.4489(6) 0.1118(4) 0.0290(18) Uiso 1 1 d .
H12A H 0.3151 0.4055 0.0905 0.035 Uiso 1 1 calc R
H12B H 0.3383 0.5020 0.0948 0.035 Uiso 1 1 calc R
C13 C 0.5137(8) 0.4361(6) 0.1101(4) 0.0287(18) Uiso 1 1 d .
H13A H 0.5599 0.4850 0.1260 0.034 Uiso 1 1 calc R
C14 C 0.5560(9) 0.3624(6) 0.1411(4) 0.0311(18) Uiso 1 1 d .
H14A H 0.5199 0.3131 0.1228 0.037 Uiso 1 1 calc R
H14B H 0.6571 0.3587 0.1415 0.037 Uiso 1 1 calc R
C15 C 0.2826(8) 0.3323(5) 0.2314(3) 0.0206(15) Uiso 1 1 d .
C16 C 0.3445(8) 0.2566(5) 0.2572(3) 0.0244(17) Uiso 1 1 d .
H16A H 0.4465 0.2611 0.2581 0.029 Uiso 1 1 calc R
C17 C 0.3004(9) 0.1780(6) 0.2259(4) 0.033(2) Uiso 1 1 d .
H17A H 0.3646 0.1333 0.2350 0.040 Uiso 1 1 calc R
H17B H 0.2081 0.1615 0.2384 0.040 Uiso 1 1 calc R
C18 C 0.2980(9) 0.1892(6) 0.1660(4) 0.034(2) Uiso 1 1 d .
H18A H 0.2349 0.2281 0.1522 0.041 Uiso 1 1 calc R
C19 C 0.3758(9) 0.1500(6) 0.1291(4) 0.0329(19) Uiso 1 1 d .
H19A H 0.4369 0.1103 0.1434 0.039 Uiso 1 1 calc R
C20 C 0.3785(9) 0.1602(6) 0.0721(4) 0.0310(19) Uiso 1 1 d .
H20A H 0.3174 0.2006 0.0588 0.037 Uiso 1 1 calc R
C21 C 0.4503(10) 0.1239(7) 0.0344(5) 0.045(2) Uiso 1 1 d .
H21A H 0.5092 0.0817 0.0469 0.054 Uiso 1 1 calc R
C22 C 0.4529(9) 0.1397(6) -0.0270(4) 0.035(2) Uiso 1 1 d .
H22A H 0.3680 0.1699 -0.0375 0.042 Uiso 1 1 calc R
C23 C 0.4577(13) 0.0596(9) -0.0579(6) 0.060(3) Uiso 1 1 d .
H23A H 0.3764 0.0272 -0.0491 0.090 Uiso 1 1 calc R
H23B H 0.5401 0.0293 -0.0474 0.090 Uiso 1 1 calc R
H23C H 0.4599 0.0706 -0.0971 0.090 Uiso 1 1 calc R
C24 C 0.5769(10) 0.1925(7) -0.0398(4) 0.041(2) Uiso 1 1 d .
H24A H 0.5710 0.2436 -0.0193 0.062 Uiso 1 1 calc R
H24B H 0.5789 0.2045 -0.0790 0.062 Uiso 1 1 calc R
H24C H 0.6605 0.1633 -0.0295 0.062 Uiso 1 1 calc R
C25 C 0.3486(8) 0.2143(5) 0.3543(3) 0.0219(16) Uiso 1 1 d .
C26 C 0.2695(8) 0.2151(5) 0.4075(3) 0.0234(16) Uiso 1 1 d .
H26A H 0.1701 0.2179 0.3981 0.028 Uiso 1 1 calc R
C27 C 0.2897(8) 0.1397(6) 0.4435(4) 0.0291(18) Uiso 1 1 d .
H27A H 0.2091 0.1337 0.4677 0.035 Uiso 1 1 calc R
H27B H 0.2938 0.0908 0.4199 0.035 Uiso 1 1 calc R
C28 C 0.4185(8) 0.1426(6) 0.4785(4) 0.0304(18) Uiso 1 1 d .
H28A H 0.4133 0.0976 0.5060 0.036 Uiso 1 1 calc R
C29 C 0.4202(9) 0.2236(6) 0.5088(4) 0.0332(19) Uiso 1 1 d .
H29A H 0.3399 0.2263 0.5333 0.040 Uiso 1 1 calc R
H29B H 0.5036 0.2264 0.5316 0.040 Uiso 1 1 calc R
C30 C 0.2304(7) 0.3582(5) 0.4313(3) 0.0194(15) Uiso 1 1 d .
C31 C 0.2737(8) 0.4305(5) 0.4662(3) 0.0241(16) Uiso 1 1 d .
H31A H 0.2427 0.4225 0.5043 0.029 Uiso 1 1 calc R
H31B H 0.3746 0.4356 0.4662 0.029 Uiso 1 1 calc R
O11 O 0.4190(9) -0.1200(5) 0.1109(5) 0.079(3) Uani 1 1 d .
O12 O -0.0485(10) 0.5067(10) 0.2318(4) 0.105(5) Uani 1 1 d .
C32 C 0.3023(14) -0.0683(8) 0.1157(8) 0.080(5) Uani 1 1 d .
C33 C -0.155(2) 0.4592(15) 0.2159(7) 0.116(8) Uani 1 1 d .

loop_
_atom_site_aniso_label
_atom_site_aniso_U_11
_atom_site_aniso_U_22
_atom_site_aniso_U_33
_atom_site_aniso_U_23
_atom_site_aniso_U_13
_atom_site_aniso_U_12
Cl1 0.0681(17) 0.0287(11) 0.0404(13) -0.0026(10) 0.0246(12) -0.0011(11)
O11 0.057(5) 0.036(5) 0.145(10) -0.035(5) 0.050(6) -0.008(4)
O12 0.066(6) 0.191(14) 0.057(6) 0.010(7) -0.001(5) -0.069(8)
C32 0.057(8) 0.032(7) 0.150(16) 0.001(8) 0.004(8) -0.004(5)
C33 0.140(16) 0.138(19) 0.071(11) 0.044(12) -0.030(11) -0.084(14)

loop_
_atom_type_symbol
_atom_type_description
_atom_type_scat_dispersion_real
_atom_type_scat_dispersion_imag
_atom_type_scat_source
C C 0.0033 0.0016 'International Tables Vol C Tables 4.2.6.8 and 6.1.1.4'
H H 0.0000 0.0000 'International Tables Vol C Tables 4.2.6.8 and 6.1.1.4'
N N 0.0061 0.0033 'International Tables Vol C Tables 4.2.6.8 and 6.1.1.4'
O O 0.0106 0.0060 'International Tables Vol C Tables 4.2.6.8 and 6.1.1.4'
Cl Cl 0.1484 0.1585 'International Tables Vol C Tables 4.2.6.8 and 6.1.1.4'

loop_
_geom_angle_atom_site_label_1
_geom_angle_atom_site_label_2
_geom_angle_atom_site_label_3
_geom_angle
C1 O7 C31 114.4(6)
C15 N1 N2 123.4(7)
C15 N1 C11 118.7(6)
N2 N1 C11 116.9(6)
N1 N2 C14 111.6(7)
C10 N3 N4 120.0(7)
C10 N3 C6 120.1(6)
N4 N3 C6 119.4(6)
N3 N4 C9 112.1(7)
C5 N5 C2 125.5(7)
C30 N6 N7 118.0(7)
C30 N6 C26 120.2(6)
N7 N6 C26 121.3(6)
N6 N7 C29 109.9(7)
C25 N8 C16 124.8(7)
O6 C1 O7 124.3(7)
O6 C1 C2 124.6(8)
O7 C1 C2 111.1(7)
N5 C2 C3 112.1(7)
N5 C2 C1 104.7(6)
C3 C2 C1 107.6(7)
N5 C2 C4 110.8(7)
C3 C2 C4 110.8(7)
C1 C2 C4 110.6(7)
O5 C3 C2 112.8(7)
O4 C5 N5 122.5(8)
O4 C5 C6 122.2(8)
N5 C5 C6 115.3(7)
N3 C6 C7 111.6(7)
N3 C6 C5 111.6(7)
C7 C6 C5 113.6(7)
C8 C7 C6 113.4(7)
O3 C8 C7 113.0(7)
O3 C8 C9 107.2(6)
C7 C8 C9 109.4(7)
N4 C9 C8 112.1(7)
O2 C10 N3 122.2(7)
O2 C10 C11 122.1(7)
N3 C10 C11 115.7(6)
N1 C11 C12 109.1(7)
N1 C11 C10 109.3(6)
C12 C11 C10 115.7(7)
C13 C12 C11 110.9(7)
C14 C13 C12 112.0(7)
C14 C13 Cl1 108.9(6)
C12 C13 Cl1 109.0(6)
N2 C14 C13 111.4(7)
O1 C15 N1 124.0(7)
O1 C15 C16 119.4(7)
N1 C15 C16 116.3(7)
N8 C16 C15 105.9(6)
N8 C16 C17 109.0(7)
C15 C16 C17 111.1(7)
C18 C17 C16 113.0(8)
C19 C18 C17 126.9(9)
C18 C19 C20 128.5(9)
C21 C20 C19 131.3(10)
C20 C21 C22 129.1(10)
C23 C22 C24 111.3(8)
C23 C22 C21 110.3(9)
C24 C22 C21 108.3(8)
O10 C25 N8 122.7(7)
O10 C25 C26 121.7(7)
N8 C25 C26 115.6(7)
N6 C26 C25 110.4(6)
N6 C26 C27 109.5(7)
C25 C26 C27 115.0(7)
C28 C27 C26 113.9(7)
O9 C28 C29 109.7(7)
O9 C28 C27 113.8(7)
C29 C28 C27 108.2(7)
N7 C29 C28 112.6(7)
O8 C30 N6 122.9(7)
O8 C30 C31 121.5(7)
N6 C30 C31 115.4(6)
O7 C31 C30 108.2(6)

loop_
_geom_bond_atom_site_label_1
_geom_bond_atom_site_label_2
_geom_bond_distance
Cl1 C13 1.834(9)
O1 C15 1.198(9)
O2 C10 1.221(9)
O3 C8 1.457(10)
O4 C5 1.239(11)
O5 C3 1.431(12)
O6 C1 1.200(9)
O7 C1 1.336(10)
O7 C31 1.441(10)
O8 C30 1.225(9)
O10 C25 1.250(10)
N1 C15 1.340(10)
N1 N2 1.390(10)
N1 C11 1.476(11)
N2 C14 1.447(12)
N3 C10 1.352(10)
N3 N4 1.401(10)
N3 C6 1.478(10)
N4 C9 1.431(11)
N5 C5 1.326(11)
N5 C2 1.482(11)
N6 C30 1.345(10)
N6 N7 1.392(10)
N6 C26 1.475(11)
N7 C29 1.448(12)
N8 C25 1.333(11)
N8 C16 1.467(11)
O9 C28 1.432(11)
C1 C2 1.518(12)
C2 C3 1.508(12)
C2 C4 1.546(13)
C5 C6 1.536(12)
C6 C7 1.521(12)
C7 C8 1.510(12)
C8 C9 1.532(12)
C10 C11 1.528(11)
C11 C12 1.525(12)
C12 C13 1.507(12)
C13 C14 1.486(13)
C15 C16 1.519(11)
C16 C17 1.560(13)
C17 C18 1.482(14)
C18 C19 1.345(13)
C19 C20 1.408(14)
C20 C21 1.304(14)
C21 C22 1.528(15)
C22 C23 1.516(17)
C22 C24 1.522(14)
C25 C26 1.517(11)
C26 C27 1.532(12)
C27 C28 1.525(12)
C28 C29 1.521(13)
C30 C31 1.522(11)
O11 C32 1.425(16)
O12 C33 1.36(2)

loop_
_cod_related_entry_id
_cod_related_entry_database
_cod_related_entry_code
1 ChemSpider 30658567
